data_7214576
loop_
_publ_author_name
'Chandrasekhar, Vadapalli'
'Sahoo, Dipankar'
'Metre, Ramesh K.'

_publ_section_title
;
 Isomorphic Co(ii) and Zn(ii) phosphonates: co-crystal formation of
 [{M2(\h1-DMPzH)4(Cl3CPO3)2}{M(\h1-DMPzH)2Cl2}2](toluene)2 (M = Co(ii) and
 Zn(ii))
;
_journal_issue 37
_journal_name_full CrystEngComm
_journal_page_first 7419
_journal_paper_doi 10.1039/c3ce40997j
_journal_volume 15
_journal_year 2013
_chemical_formula_moiety 'C22 H32 Cl6 Co2 N8 O6 P2, 2(C10 H16 Cl2 Co N4), 2(C7 H8)'
_chemical_formula_sum 'C56 H80 Cl10 Co4 N16 O6 P2'
_chemical_formula_weight 1725.52
_chemical_name_systematic
; 
 ? 
;
_space_group_IT_number 12
_symmetry_cell_setting monoclinic
_symmetry_space_group_name_Hall '-C 2y'
_symmetry_space_group_name_H-M 'C 1 2/m 1'
_atom_sites_solution_hydrogens geom
_atom_sites_solution_primary direct
_atom_sites_solution_secondary difmap
_audit_creation_method SHELXL-97
_cell_angle_alpha 90
_cell_angle_beta 108.950(5)
_cell_angle_gamma 90
_cell_formula_units_Z 2
_cell_length_a 18.928(5)
_cell_length_b 14.293(5)
_cell_length_c 15.240(5)
_cell_measurement_reflns_used 2623
_cell_measurement_temperature 100(2)
_cell_measurement_theta_max 26.60
_cell_measurement_theta_min 2.26
_cell_volume 3900(2)
_computing_cell_refinement 'Bruker SMART'
_computing_data_collection 'Bruker SMART'
_computing_data_reduction 'Bruker SAINT'
_computing_molecular_graphics 'Bruker SHELXTL'
_computing_publication_material 'Bruker SHELXTL'
_computing_structure_refinement 'Bruker SHELXTL'
_computing_structure_solution 'Bruker SHELXTL'
_diffrn_ambient_temperature 100(2)
_diffrn_measured_fraction_theta_full 0.992
_diffrn_measured_fraction_theta_max 0.992
_diffrn_measurement_device_type 'CCD area detector'
_diffrn_measurement_method 'phi and omega scans'
_diffrn_radiation_monochromator graphite
_diffrn_radiation_source 'fine-focus sealed tube'
_diffrn_radiation_type MoK\a
_diffrn_radiation_wavelength 0.71069
_diffrn_reflns_av_R_equivalents 0.0608
_diffrn_reflns_av_sigmaI/netI 0.0695
_diffrn_reflns_limit_h_max 22
_diffrn_reflns_limit_h_min -15
_diffrn_reflns_limit_k_max 17
_diffrn_reflns_limit_k_min -17
_diffrn_reflns_limit_l_max 18
_diffrn_reflns_limit_l_min -18
_diffrn_reflns_number 10123
_diffrn_reflns_theta_full 25.02
_diffrn_reflns_theta_max 25.02
_diffrn_reflns_theta_min 4.11
_exptl_absorpt_coefficient_mu 1.274
_exptl_absorpt_correction_T_max 0.901
_exptl_absorpt_correction_T_min 0.899
_exptl_absorpt_correction_type empirical
_exptl_absorpt_process_details sadabs
_exptl_crystal_colour violet
_exptl_crystal_density_diffrn 1.469
_exptl_crystal_density_method 'not measured'
_exptl_crystal_description block
_exptl_crystal_F_000 1768
_exptl_crystal_size_max 0.084
_exptl_crystal_size_mid 0.082
_exptl_crystal_size_min 0.080
_refine_diff_density_max 1.037
_refine_diff_density_min -0.533
_refine_diff_density_rms 0.112
_refine_ls_extinction_method none
_refine_ls_goodness_of_fit_ref 1.021
_refine_ls_hydrogen_treatment constr
_refine_ls_matrix_type full
_refine_ls_number_parameters 239
_refine_ls_number_reflns 3563
_refine_ls_number_restraints 0
_refine_ls_restrained_S_all 1.021
_refine_ls_R_factor_all 0.0637
_refine_ls_R_factor_gt 0.0487
_refine_ls_shift/su_max 0.001
_refine_ls_shift/su_mean 0.000
_refine_ls_structure_factor_coef Fsqd
_refine_ls_weighting_details 'calc w=1/[\s^2^(Fo^2^)+(0.0688P)^2^+0.0000P] where P=(Fo^2^+2Fc^2^)/3'
_refine_ls_weighting_scheme calc
_refine_ls_wR_factor_gt 0.1174
_refine_ls_wR_factor_ref 0.1295
_reflns_number_gt 2802
_reflns_number_total 3590
_reflns_threshold_expression >2sigma(I)
_cod_data_source_file c3ce40997j.txt
_cod_data_source_block 1
_cod_depositor_comments
;
The following automatic conversions were performed:

'_symmetry_cell_setting' value 'Monoclinic' changed to 'monoclinic'
according to
/usr/data/users/saulius/automatic-downloads/retrospective/RSC/lib/dictionaries/cif_core.dic
dictionary named 'cif_core.dic' version 2.4.2 from 2011-04-26.

Automatic conversion script
Id: cif_fix_values 2281 2013-09-26 08:29:07Z andrius 
;
_cod_original_sg_symbol_H-M 'C 2/m'
_cod_database_code 7214576

loop_
_symmetry_equiv_pos_as_xyz
'x, y, z'
'-x, y, -z'
'x+1/2, y+1/2, z'
'-x+1/2, y+1/2, -z'
'-x, -y, -z'
'x, -y, z'
'-x+1/2, -y+1/2, -z'
'x+1/2, -y+1/2, z'

loop_
_atom_site_label
_atom_site_type_symbol
_atom_site_fract_x
_atom_site_fract_y
_atom_site_fract_z
_atom_site_U_iso_or_equiv
_atom_site_adp_type
_atom_site_occupancy
_atom_site_symmetry_multiplicity
_atom_site_calc_flag
_atom_site_refinement_flags
Co1 Co 0.5000 0.15265(4) 0.5000 0.0220(2) Uani 1 2 d S
Co2 Co 0.82137(4) 0.0000 0.77990(5) 0.0248(2) Uani 1 2 d S
P1 P 0.44817(7) 0.0000 0.33039(8) 0.0195(3) Uani 1 2 d S
Cl1 Cl 0.61424(7) 0.0000 0.41098(8) 0.0280(3) Uani 1 2 d S
Cl2 Cl 0.54389(5) -0.10111(6) 0.23924(6) 0.0313(3) Uani 1 1 d .
Cl4 Cl 0.74064(7) 0.0000 0.63152(8) 0.0266(3) Uani 1 2 d S
Cl3 Cl 0.94387(8) 0.0000 0.79998(9) 0.0357(3) Uani 1 2 d S
O1 O 0.45083(13) 0.08929(15) 0.38515(16) 0.0243(6) Uani 1 1 d .
O2 O 0.38779(18) 0.0000 0.2376(2) 0.0203(7) Uani 1 2 d S
N1 N 0.58835(17) 0.23354(19) 0.50775(19) 0.0257(7) Uani 1 1 d .
N2 N 0.65475(16) 0.21677(19) 0.57429(19) 0.0250(7) Uani 1 1 d .
H2 H 0.6637 0.1680 0.6092 0.030 Uiso 1 1 calc R
N3 N 0.79142(16) 0.1179(2) 0.83330(19) 0.0258(7) Uani 1 1 d .
N4 N 0.71734(16) 0.13692(19) 0.81580(19) 0.0245(7) Uani 1 1 d .
H4 H 0.6816 0.1007 0.7849 0.029 Uiso 1 1 calc R
C1 C 0.5379(3) 0.0000 0.3044(3) 0.0226(11) Uani 1 2 d S
C2 C 0.5968(2) 0.3157(3) 0.4696(2) 0.0300(9) Uani 1 1 d .
C3 C 0.6686(2) 0.3492(3) 0.5125(3) 0.0348(10) Uani 1 1 d .
H3 H 0.6885 0.4046 0.4986 0.042 Uiso 1 1 calc R
C4 C 0.7051(2) 0.2845(2) 0.5798(2) 0.0277(8) Uani 1 1 d .
C5 C 0.5338(2) 0.3557(3) 0.3928(3) 0.0467(12) Uani 1 1 d .
H5A H 0.5029 0.3059 0.3586 0.070 Uiso 1 1 calc R
H5B H 0.5532 0.3910 0.3521 0.070 Uiso 1 1 calc R
H5C H 0.5047 0.3960 0.4180 0.070 Uiso 1 1 calc R
C6 C 0.7811(2) 0.2823(3) 0.6482(3) 0.0351(10) Uani 1 1 d .
H6A H 0.7808 0.3127 0.7043 0.053 Uiso 1 1 calc R
H6B H 0.8149 0.3143 0.6234 0.053 Uiso 1 1 calc R
H6C H 0.7968 0.2186 0.6615 0.053 Uiso 1 1 calc R
C7 C 0.8281(2) 0.1916(3) 0.8821(2) 0.0269(8) Uani 1 1 d .
C8 C 0.7766(2) 0.2562(3) 0.8952(2) 0.0307(9) Uani 1 1 d .
H8 H 0.7875 0.3130 0.9265 0.037 Uiso 1 1 calc R
C9 C 0.7072(2) 0.2190(2) 0.8528(2) 0.0255(8) Uani 1 1 d .
C10 C 0.9107(2) 0.1988(3) 0.9142(3) 0.0435(11) Uani 1 1 d .
H10A H 0.9318 0.1480 0.9556 0.065 Uiso 1 1 calc R
H10B H 0.9256 0.2572 0.9460 0.065 Uiso 1 1 calc R
H10C H 0.9281 0.1959 0.8617 0.065 Uiso 1 1 calc R
C11 C 0.6302(2) 0.2528(3) 0.8444(3) 0.0388(10) Uani 1 1 d .
H11A H 0.5981 0.2463 0.7814 0.058 Uiso 1 1 calc R
H11B H 0.6324 0.3175 0.8623 0.058 Uiso 1 1 calc R
H11C H 0.6107 0.2164 0.8843 0.058 Uiso 1 1 calc R
C12 C 0.7834(3) 0.0000 0.1819(4) 0.0337(13) Uani 1 2 d S
C13 C 0.7086(3) 0.0000 0.1733(4) 0.0336(13) Uani 1 2 d S
H13 H 0.6951 0.0000 0.2268 0.040 Uiso 1 2 calc SR
C14 C 0.6534(3) 0.0000 0.0890(4) 0.0368(14) Uani 1 2 d S
H14 H 0.6036 0.0000 0.0859 0.044 Uiso 1 2 calc SR
C15 C 0.6716(4) 0.0000 0.0084(4) 0.0384(15) Uani 1 2 d S
H15 H 0.6345 0.0000 -0.0492 0.046 Uiso 1 2 calc SR
C16 C 0.7469(4) 0.0000 0.0152(4) 0.0370(14) Uani 1 2 d S
H16 H 0.7600 0.0000 -0.0385 0.044 Uiso 1 2 calc SR
C17 C 0.8018(4) 0.0000 0.1002(4) 0.0364(14) Uani 1 2 d S
H17 H 0.8517 0.0000 0.1034 0.044 Uiso 1 2 calc SR
C18 C 0.8438(4) 0.0000 0.2751(4) 0.0535(18) Uani 1 2 d S
H18A H 0.8475 -0.0611 0.3023 0.080 Uiso 0.50 1 calc PR
H18B H 0.8319 0.0449 0.3150 0.080 Uiso 0.50 1 calc PR
H18C H 0.8907 0.0162 0.2673 0.080 Uiso 0.50 1 calc PR

loop_
_atom_site_aniso_label
_atom_site_aniso_U_11
_atom_site_aniso_U_22
_atom_site_aniso_U_33
_atom_site_aniso_U_23
_atom_site_aniso_U_13
_atom_site_aniso_U_12
Co1 0.0219(4) 0.0160(4) 0.0265(4) 0.000 0.0055(3) 0.000
Co2 0.0265(4) 0.0202(4) 0.0279(4) 0.000 0.0092(3) 0.000
P1 0.0190(6) 0.0139(6) 0.0249(7) 0.000 0.0063(5) 0.000
Cl1 0.0207(6) 0.0255(7) 0.0326(7) 0.000 0.0018(6) 0.000
Cl2 0.0276(5) 0.0271(5) 0.0404(5) -0.0083(4) 0.0126(4) 0.0017(4)
Cl4 0.0308(7) 0.0214(6) 0.0271(6) 0.000 0.0086(6) 0.000
Cl3 0.0302(7) 0.0384(8) 0.0419(8) 0.000 0.0163(7) 0.000
O1 0.0250(13) 0.0163(13) 0.0290(13) -0.0061(10) 0.0053(11) -0.0016(10)
O2 0.0230(18) 0.0139(16) 0.0243(17) 0.000 0.0082(15) 0.000
N1 0.0286(17) 0.0186(16) 0.0289(16) 0.0026(12) 0.0076(14) 0.0018(13)
N2 0.0261(16) 0.0175(16) 0.0277(16) 0.0044(12) 0.0036(14) -0.0020(13)
N3 0.0251(17) 0.0228(16) 0.0278(16) -0.0007(13) 0.0060(14) -0.0016(14)
N4 0.0220(16) 0.0187(15) 0.0289(16) -0.0027(12) 0.0029(13) -0.0050(13)
C1 0.020(3) 0.018(3) 0.030(3) 0.000 0.009(2) 0.000
C2 0.039(2) 0.0195(19) 0.035(2) 0.0028(16) 0.0168(19) -0.0029(17)
C3 0.043(2) 0.022(2) 0.044(2) 0.0010(17) 0.020(2) -0.0076(18)
C4 0.033(2) 0.024(2) 0.029(2) -0.0078(16) 0.0136(17) -0.0066(17)
C5 0.049(3) 0.038(2) 0.048(3) 0.021(2) 0.008(2) 0.002(2)
C6 0.031(2) 0.037(2) 0.038(2) -0.0039(18) 0.0111(19) -0.0120(18)
C7 0.028(2) 0.027(2) 0.0271(19) -0.0040(16) 0.0099(16) -0.0061(17)
C8 0.034(2) 0.023(2) 0.034(2) -0.0097(16) 0.0097(18) -0.0055(17)
C9 0.028(2) 0.0191(19) 0.0269(19) -0.0021(15) 0.0053(16) -0.0019(16)
C10 0.031(2) 0.040(3) 0.056(3) -0.018(2) 0.010(2) -0.0090(19)
C11 0.038(2) 0.026(2) 0.048(2) -0.0056(19) 0.008(2) 0.0006(19)
C12 0.043(4) 0.023(3) 0.035(3) 0.000 0.012(3) 0.000
C13 0.043(4) 0.027(3) 0.034(3) 0.000 0.017(3) 0.000
C14 0.038(3) 0.027(3) 0.048(4) 0.000 0.016(3) 0.000
C15 0.053(4) 0.021(3) 0.035(3) 0.000 0.005(3) 0.000
C16 0.062(4) 0.021(3) 0.036(3) 0.000 0.028(3) 0.000
C17 0.047(4) 0.015(3) 0.053(4) 0.000 0.024(3) 0.000
C18 0.060(4) 0.052(4) 0.045(4) 0.000 0.012(3) 0.000

loop_
_atom_type_symbol
_atom_type_description
_atom_type_scat_dispersion_real
_atom_type_scat_dispersion_imag
_atom_type_scat_source
C C 0.0033 0.0016 'International Tables Vol C Tables 4.2.6.8 and 6.1.1.4'
H H 0.0000 0.0000 'International Tables Vol C Tables 4.2.6.8 and 6.1.1.4'
N N 0.0061 0.0033 'International Tables Vol C Tables 4.2.6.8 and 6.1.1.4'
O O 0.0106 0.0060 'International Tables Vol C Tables 4.2.6.8 and 6.1.1.4'
P P 0.1023 0.0942 'International Tables Vol C Tables 4.2.6.8 and 6.1.1.4'
Cl Cl 0.1484 0.1585 'International Tables Vol C Tables 4.2.6.8 and 6.1.1.4'
Co Co 0.3494 0.9721 'International Tables Vol C Tables 4.2.6.8 and 6.1.1.4'

loop_
_geom_angle_atom_site_label_1
_geom_angle_atom_site_label_2
_geom_angle_atom_site_label_3
_geom_angle
_geom_angle_site_symmetry_1
_geom_angle_site_symmetry_3
O1 Co1 O1 123.76(14) . 2_656
O1 Co1 N1 118.26(11) . .
O1 Co1 N1 94.02(11) 2_656 .
O1 Co1 N1 94.02(11) . 2_656
O1 Co1 N1 118.26(11) 2_656 2_656
N1 Co1 N1 109.56(17) . 2_656
N3 Co2 N3 112.16(17) . 6
N3 Co2 Cl3 110.91(9) . .
N3 Co2 Cl3 110.91(9) 6 .
N3 Co2 Cl4 102.30(8) . .
N3 Co2 Cl4 102.30(9) 6 .
Cl3 Co2 Cl4 117.79(6) . .
O2 P1 O1 113.39(11) . 6
O2 P1 O1 113.39(11) . .
O1 P1 O1 114.58(19) 6 .
O2 P1 C1 105.5(2) . .
O1 P1 C1 104.31(13) 6 .
O1 P1 C1 104.31(13) . .
P1 O1 Co1 144.83(15) . .
C2 N1 N2 105.5(3) . .
C2 N1 Co1 133.9(3) . .
N2 N1 Co1 119.7(2) . .
C4 N2 N1 112.7(3) . .
C7 N3 N4 105.3(3) . .
C7 N3 Co2 135.3(3) . .
N4 N3 Co2 119.3(2) . .
C9 N4 N3 111.7(3) . .
Cl2 C1 Cl2 108.8(3) 6 .
Cl2 C1 Cl1 109.17(18) 6 .
Cl2 C1 Cl1 109.17(18) . .
Cl2 C1 P1 110.23(18) 6 .
Cl2 C1 P1 110.23(18) . .
Cl1 C1 P1 109.2(3) . .
N1 C2 C3 109.5(3) . .
N1 C2 C5 119.9(3) . .
C3 C2 C5 130.5(3) . .
C4 C3 C2 107.1(3) . .
N2 C4 C3 105.2(3) . .
N2 C4 C6 122.5(3) . .
C3 C4 C6 132.3(3) . .
N3 C7 C8 109.7(3) . .
N3 C7 C10 122.4(3) . .
C8 C7 C10 127.9(3) . .
C9 C8 C7 106.4(3) . .
N4 C9 C8 106.9(3) . .
N4 C9 C11 120.9(3) . .
C8 C9 C11 132.2(3) . .
C13 C12 C17 117.5(5) . .
C13 C12 C18 122.1(5) . .
C17 C12 C18 120.4(6) . .
C14 C13 C12 122.4(5) . .
C13 C14 C15 120.2(6) . .
C14 C15 C16 118.6(5) . .
C17 C16 C15 120.9(5) . .
C16 C17 C12 120.5(6) . .

loop_
_geom_bond_atom_site_label_1
_geom_bond_atom_site_label_2
_geom_bond_distance
_geom_bond_site_symmetry_2
Co1 O1 1.921(2) .
Co1 O1 1.921(2) 2_656
Co1 N1 2.005(3) .
Co1 N1 2.005(3) 2_656
Co2 N3 2.030(3) .
Co2 N3 2.030(3) 6
Co2 Cl3 2.2382(16) .
Co2 Cl4 2.2813(15) .
P1 O2 1.502(3) .
P1 O1 1.517(2) 6
P1 O1 1.517(2) .
P1 C1 1.866(5) .
Cl1 C1 1.789(5) .
Cl2 C1 1.777(3) .
N1 C2 1.343(4) .
N1 N2 1.356(4) .
N2 C4 1.342(4) .
N3 C7 1.346(4) .
N3 N4 1.367(4) .
N4 C9 1.343(4) .
C1 Cl2 1.777(3) 6
C2 C3 1.388(5) .
C2 C5 1.488(5) .
C3 C4 1.388(5) .
C4 C6 1.477(5) .
C7 C8 1.402(5) .
C7 C10 1.483(5) .
C8 C9 1.370(5) .
C9 C11 1.501(5) .
C12 C13 1.379(8) .
C12 C17 1.399(8) .
C12 C18 1.507(8) .
C13 C14 1.368(8) .
C14 C15 1.378(8) .
C15 C16 1.394(8) .
C16 C17 1.373(8) .
